data_2011352
loop_
_publ_author_name
'Gainsford, Graeme J.'
'Tyler, Peter C.'
'Furneaux,Richard H.'

_publ_section_title
;
 1,7,8-Tri-<i>O</i>-acetyl-6-<i>O</i>-benzoylcastanospermine
;
_journal_issue 9
_journal_name_full 'Acta Crystallographica Section C'
_journal_page_first e394
_journal_page_last e395
_journal_paper_doi 10.1107/S0108270100010477
_journal_volume 56
_journal_year 2000
_chemical_formula_sum 'C21 H25 N O8'
_chemical_formula_weight 419.42
_chemical_name_systematic
;
?
;
_space_group_IT_number 19
_symmetry_cell_setting orthorhombic
_symmetry_space_group_name_Hall 'P 2ac 2ab'
_symmetry_space_group_name_H-M 'P 21 21 21'
_cell_angle_alpha 90.00
_cell_angle_beta 90.00
_cell_angle_gamma 90.00
_cell_formula_units_Z 4
_cell_length_a 6.004(2)
_cell_length_b 7.675(4)
_cell_length_c 45.564(3)
_cell_measurement_reflns_used 25
_cell_measurement_temperature 143(2)
_cell_measurement_theta_max 33
_cell_measurement_theta_min 17
_cell_volume 2099.6(13)
_computing_cell_refinement 'R3m Software'
_computing_data_collection 'R3m Software (Siemens, 1983)'
_computing_data_reduction 'R3m Software'
_computing_publication_material SHELXL97
_computing_structure_refinement 'SHELXL97 (Sheldrick, 1997)'
_computing_structure_solution 'SHELXS85 (Sheldrick, 1985)'
_diffrn_ambient_temperature 143(2)
_diffrn_measured_fraction_theta_full .625
_diffrn_measured_fraction_theta_max .625
_diffrn_measurement_device_type 'Siemens R3m/scintillation counter'
_diffrn_measurement_method \w
_diffrn_radiation_monochromator graphite
_diffrn_radiation_source 'fine-focus sealed tube'
_diffrn_radiation_type MoK\a
_diffrn_radiation_wavelength .71073
_diffrn_reflns_av_sigmaI/netI .0474
_diffrn_reflns_limit_h_max 7
_diffrn_reflns_limit_h_min 0
_diffrn_reflns_limit_k_max 8
_diffrn_reflns_limit_k_min 0
_diffrn_reflns_limit_l_max 53
_diffrn_reflns_limit_l_min 0
_diffrn_reflns_number 2219
_diffrn_reflns_theta_full 24.65
_diffrn_reflns_theta_max 24.65
_diffrn_reflns_theta_min 2.65
_diffrn_standards_decay_% 0
_diffrn_standards_interval_count 97
_diffrn_standards_number 3
_exptl_absorpt_coefficient_mu .102
_exptl_absorpt_correction_type none
_exptl_crystal_colour 'translucent colourless'
_exptl_crystal_density_diffrn 1.327
_exptl_crystal_density_meas ?
_exptl_crystal_description needle
_exptl_crystal_F_000 888
_exptl_crystal_size_max .75
_exptl_crystal_size_mid .25
_exptl_crystal_size_min .20
_refine_diff_density_max .172
_refine_diff_density_min -.208
_refine_ls_extinction_method none
_refine_ls_goodness_of_fit_ref 1.126
_refine_ls_hydrogen_treatment constr
_refine_ls_matrix_type full
_refine_ls_number_parameters 271
_refine_ls_number_reflns 1373
_refine_ls_number_restraints 0
_refine_ls_restrained_S_all 1.126
_refine_ls_R_factor_all .048
_refine_ls_R_factor_gt .048
_refine_ls_shift/su_max <0.001
_refine_ls_shift/su_mean .000
_refine_ls_structure_factor_coef Fsqd
_refine_ls_weighting_details 'calc w = 1/[\s^2^(Fo^2^)+(0.0405P)^2^+0.5110P] where P = (Fo^2^+2Fc^2^)/3'
_refine_ls_weighting_scheme sigma
_refine_ls_wR_factor_ref .093
_reflns_number_gt 1373
_reflns_number_total 2219
_reflns_threshold_expression I>3\s(I)
_cod_data_source_file qa0363.cif
_cod_data_source_block I
_cod_depositor_comments
;
The following automatic conversions were performed:
'_geom_bond_publ_flag' value 'Y' changed to 'y' according to
'/home/saulius/struct/CIF-dictionaries/cif_core.dic' dictionary named
'cif_core.dic' version 2.4.1 from 2010-06-29 (14
times).

'_geom_bond_publ_flag' value 'N' changed to 'n' according to
'/home/saulius/struct/CIF-dictionaries/cif_core.dic' dictionary named
'cif_core.dic' version 2.4.1 from 2010-06-29 (43 times).

Automatic conversion script
Id: cif_fix_enum 1527 2010-12-29 10:47:43Z saulius 

The following automatic conversions were performed:

'_geom_bond_publ_flag' value 'Y' changed to 'y' according to
/home/saulius/struct/CIF-dictionaries/cif_core.dic dictionary named
'cif_core.dic' version 2.4.1 from 2010-06-29 (14
times).

'_geom_bond_publ_flag' value 'N' changed to 'n' according to
/home/saulius/struct/CIF-dictionaries/cif_core.dic dictionary named
'cif_core.dic' version 2.4.1 from 2010-06-29 (43
times).

'_geom_angle_publ_flag' value 'Y' changed to 'y' according
to /home/saulius/struct/CIF-dictionaries/cif_core.dic dictionary
named 'cif_core.dic' version 2.4.1 from 2010-06-29 (14
times).

'_geom_angle_publ_flag' value 'N' changed to 'n' according
to /home/saulius/struct/CIF-dictionaries/cif_core.dic dictionary
named 'cif_core.dic' version 2.4.1 from 2010-06-29 (89
times).

'_geom_torsion_publ_flag' value 'Y' changed to 'y' according
to /home/saulius/struct/CIF-dictionaries/cif_core.dic dictionary
named 'cif_core.dic' version 2.4.1 from 2010-06-29 (8
times).

'_geom_torsion_publ_flag' value 'N' changed to 'n' according
to /home/saulius/struct/CIF-dictionaries/cif_core.dic dictionary
named 'cif_core.dic' version 2.4.1 from 2010-06-29 (49 times).

Automatic conversion script
Id: cif_fix_values 1715 2011-07-08 13:25:40Z adriana 

The following automatic conversions were performed:

'_exptl_crystal_density_meas' value 'not measured' was changed to '?'
- the value is perceived as not measured.

Automatic conversion script
Id: cif_fix_values 3008 2015-01-20 13:52:24Z robertas 
;
_cod_database_code 2011352
_cod_database_fobs_code 2011352

loop_
_symmetry_equiv_pos_as_xyz
'x, y, z'
'-x+1/2, -y, z+1/2'
'x+1/2, -y+1/2, -z'
'-x, y+1/2, -z+1/2'

loop_
_atom_site_label
_atom_site_fract_x
_atom_site_fract_y
_atom_site_fract_z
_atom_site_U_iso_or_equiv
_atom_site_adp_type
_atom_site_calc_flag
_atom_site_refinement_flags
_atom_site_occupancy
_atom_site_disorder_assembly
_atom_site_disorder_group
_atom_site_type_symbol
O10 .1167(6) .5961(5) .20477(7) .0284(10) Uani d . 1 . . O
O11 .2389(6) .5870(5) .07320(7) .0288(10) Uani d . 1 . . O
O12 .4438(6) .3518(5) .11144(7) .0272(9) Uani d . 1 . . O
O13 .1699(6) .2579(5) .16161(7) .0262(9) Uani d . 1 . . O
O14 -.0652(8) .5406(7) .24655(9) .0591(15) Uani d . 1 . . O
O15 .2830(7) .1104(6) .09314(10) .0499(13) Uani d . 1 . . O
O16 .5724(6) .7226(5) .07155(8) .0329(10) Uani d . 1 . . O
O17 .5180(6) .2615(6) .17990(9) .0461(12) Uani d . 1 . . O
C1 -.0866(9) .5591(8) .18847(11) .0259(13) Uani d . 1 . . C
H1 -.1663 .4563 .1969 .031 Uiso calc R 1 . . H
C2 -.2380(9) .7171(7) .18719(11) .0316(15) Uani d . 1 . . C
H2A -.1961 .8031 .2024 .038 Uiso calc R 1 . . H
H2B -.3953 .6828 .1902 .038 Uiso calc R 1 . . H
C3 -.2042(9) .7951(8) .15577(11) .0328(15) Uani d . 1 . . C
H3A -.3352 .7717 .1432 .039 Uiso calc R 1 . . H
H3B -.1789 .9224 .1567 .039 Uiso calc R 1 . . H
N4 -.0084(8) .7053(6) .14485(9) .0263(12) Uani d . 1 . . N
C5 .0118(9) .7044(7) .11233(11) .0296(14) Uani d . 1 . . C
H5A .0156 .8251 .1047 .036 Uiso calc R 1 . . H
H5B -.1167 .6433 .1034 .036 Uiso calc R 1 . . H
C6 .2267(9) .6105(7) .10487(10) .0260(14) Uani d . 1 . . C
H6 .3579 .6785 .1121 .031 Uiso calc R 1 . . H
C7 .2291(9) .4278(7) .11763(11) .0272(14) Uani d . 1 . . C
H7 .1097 .3563 .1082 .033 Uiso calc R 1 . . H
C8 .1918(9) .4328(7) .15070(11) .0237(13) Uani d . 1 . . C
H8 .3185 .4934 .1606 .028 Uiso calc R 1 . . H
C9 -.0230(9) .5269(7) .15667(11) .0236(13) Uani d . 1 . . C
H9 -.1475 .4639 .1466 .028 Uiso calc R 1 . . H
C10 .1029(10) .5830(9) .23422(11) .0341(16) Uani d . 1 . . C
C11 .3172(10) .6302(9) .24865(11) .0403(17) Uani d . 1 . . C
H11A .2981 .6283 .2700 .061 Uiso calc R 1 . . H
H11B .3623 .7472 .2424 .061 Uiso calc R 1 . . H
H11C .4323 .5460 .2430 .061 Uiso calc R 1 . . H
C12 .4303(9) .6345(7) .05987(11) .0266(13) Uani d . 1 . . C
C13 .4479(9) .5664(7) .02936(11) .0248(13) Uani d . 1 . . C
C14 .6427(9) .6026(7) .01377(12) .0312(15) Uani d . 1 . . C
H14 .7567 .6707 .0226 .037 Uiso calc R 1 . . H
C15 .6704(10) .5396(7) -.01440(12) .0338(15) Uani d . 1 . . C
H15 .8040 .5631 -.0249 .041 Uiso calc R 1 . . H
C16 .5028(10) .4421(7) -.02740(11) .0319(15) Uani d . 1 . . C
H16 .5208 .4003 -.0469 .038 Uiso calc R 1 . . H
C17 .3088(10) .4055(8) -.01202(11) .0320(14) Uani d . 1 . . C
H17 .1941 .3387 -.0209 .038 Uiso calc R 1 . . H
C18 .2830(9) .4666(7) .01640(11) .0300(14) Uani d . 1 . . C
H18 .1514 .4398 .0271 .036 Uiso calc R 1 . . H
C19 .4479(10) .1905(8) .09896(12) .0319(15) Uani d . 1 . . C
C20 .6814(9) .1353(8) .09378(12) .0356(16) Uani d . 1 . . C
H20A .6832 .0156 .0863 .053 Uiso calc R 1 . . H
H20B .7648 .1408 .1122 .053 Uiso calc R 1 . . H
H20C .7506 .2131 .0794 .053 Uiso calc R 1 . . H
C21 .3438(11) .1881(8) .17651(11) .0306(15) Uani d . 1 . . C
C22 .2891(10) .0101(7) .18698(12) .0337(15) Uani d . 1 . . C
H22A .4204 -.0413 .1964 .051 Uiso calc R 1 . . H
H22B .2443 -.0623 .1703 .051 Uiso calc R 1 . . H
H22C .1667 .0163 .2012 .051 Uiso calc R 1 . . H

loop_
_atom_site_aniso_label
_atom_site_aniso_U_11
_atom_site_aniso_U_22
_atom_site_aniso_U_33
_atom_site_aniso_U_12
_atom_site_aniso_U_13
_atom_site_aniso_U_23
O10 .028(2) .042(3) .0160(18) -.004(2) .0004(17) .0020(19)
O11 .028(2) .041(2) .0177(19) -.004(2) .0009(17) -.0006(19)
O12 .025(2) .027(2) .030(2) .0035(19) -.0022(18) -.0063(19)
O13 .022(2) .028(2) .029(2) -.002(2) -.0058(18) .0000(18)
O14 .052(3) .098(4) .027(2) -.024(3) .008(2) .002(3)
O15 .033(3) .044(3) .072(3) -.003(3) -.001(2) -.022(3)
O16 .030(2) .039(3) .029(2) -.009(2) -.0017(19) -.004(2)
O17 .030(2) .051(3) .057(3) -.004(3) -.016(2) .019(3)
C1 .022(3) .033(3) .022(3) -.003(3) .001(3) -.001(3)
C2 .025(3) .042(4) .028(3) .001(3) .005(3) -.005(3)
C3 .029(3) .042(4) .027(3) .012(3) -.002(3) -.004(3)
N4 .029(3) .029(3) .021(2) .003(3) .000(2) -.001(2)
C5 .033(4) .035(3) .021(3) .001(3) -.003(3) -.001(3)
C6 .029(3) .030(4) .019(3) -.010(3) -.004(3) -.003(3)
C7 .022(3) .029(3) .031(3) -.003(3) .000(2) -.005(3)
C8 .026(3) .020(3) .026(3) .001(3) -.003(3) -.001(3)
C9 .018(3) .028(3) .025(3) -.001(3) .000(2) -.005(3)
C10 .034(4) .043(4) .025(3) -.001(4) .003(3) .000(3)
C11 .039(4) .056(5) .025(3) -.004(4) -.005(3) -.001(3)
C12 .025(3) .029(3) .025(3) .005(3) .002(3) .003(3)
C13 .027(3) .023(3) .025(3) .003(3) -.005(3) .002(3)
C14 .029(3) .028(4) .037(3) -.002(3) -.002(3) .000(3)
C15 .032(3) .035(4) .035(3) .004(3) .004(3) .006(3)
C16 .038(3) .037(4) .021(3) .004(4) .003(3) -.003(3)
C17 .034(3) .042(4) .020(3) -.002(4) -.006(3) -.002(3)
C18 .021(3) .039(4) .030(3) -.005(3) -.002(3) .000(3)
C19 .026(4) .040(4) .030(3) -.008(3) -.005(3) -.001(3)
C20 .028(3) .038(4) .040(4) .000(3) .007(3) -.006(3)
C21 .032(4) .037(4) .022(3) .000(3) -.002(3) .001(3)
C22 .042(4) .029(3) .030(3) .005(3) -.003(3) .001(3)

loop_
_atom_type_symbol
_atom_type_description
_atom_type_scat_dispersion_real
_atom_type_scat_dispersion_imag
_atom_type_scat_source
C C .0033 .0016 'International Tables Vol C Tables 4.2.6.8 and 6.1.1.4'
H H .0000 .0000 'International Tables Vol C Tables 4.2.6.8 and 6.1.1.4'
N N .0061 .0033 'International Tables Vol C Tables 4.2.6.8 and 6.1.1.4'
O O .0106 .0060 'International Tables Vol C Tables 4.2.6.8 and 6.1.1.4'

loop_
_geom_angle_atom_site_label_1
_geom_angle_atom_site_label_2
_geom_angle_atom_site_label_3
_geom_angle
_geom_angle_publ_flag
C10 O10 C1 116.2(4) y
C12 O11 C6 117.1(4) n
C19 O12 C7 117.7(4) n
C21 O13 C8 118.1(4) n
O10 C1 C2 111.5(4) y
O10 C1 C9 107.9(4) n
C2 C1 C9 104.1(4) y
O10 C1 H1 111.0 n
C2 C1 H1 111.0 n
C9 C1 H1 111.0 n
C1 C2 C3 105.3(4) y
C1 C2 H2A 110.7 n
C3 C2 H2A 110.7 n
C1 C2 H2B 110.7 n
C3 C2 H2B 110.7 n
H2A C2 H2B 108.8 n
N4 C3 C2 103.7(4) y
N4 C3 H3A 111.0 n
C2 C3 H3A 111.0 n
N4 C3 H3B 111.0 n
C2 C3 H3B 111.0 n
H3A C3 H3B 109.0 n
C3 N4 C9 105.5(4) y
C3 N4 C5 114.2(4) y
C9 N4 C5 111.4(4) y
N4 C5 C6 107.2(4) n
N4 C5 H5A 110.3 n
C6 C5 H5A 110.3 n
N4 C5 H5B 110.3 n
C6 C5 H5B 110.3 n
H5A C5 H5B 108.5 n
O11 C6 C5 108.9(4) n
O11 C6 C7 105.3(4) n
C5 C6 C7 111.2(5) y
O11 C6 H6 110.4 n
C5 C6 H6 110.4 n
C7 C6 H6 110.4 n
O12 C7 C6 107.9(4) n
O12 C7 C8 109.6(4) n
C6 C7 C8 110.7(4) n
O12 C7 H7 109.6 n
C6 C7 H7 109.6 n
C8 C7 H7 109.6 n
O13 C8 C9 107.9(4) n
O13 C8 C7 109.4(4) n
C9 C8 C7 108.5(4) n
O13 C8 H8 110.3 n
C9 C8 H8 110.3 n
C7 C8 H8 110.3 n
N4 C9 C8 109.2(5) y
N4 C9 C1 102.2(4) y
C8 C9 C1 117.8(4) y
N4 C9 H9 109.1 n
C8 C9 H9 109.1 n
C1 C9 H9 109.1 n
O14 C10 O10 122.6(5) y
O14 C10 C11 125.9(5) y
O10 C10 C11 111.6(5) n
C10 C11 H11A 109.5 n
C10 C11 H11B 109.5 n
H11A C11 H11B 109.5 n
C10 C11 H11C 109.5 n
H11A C11 H11C 109.5 n
H11B C11 H11C 109.5 n
O16 C12 O11 123.5(5) n
O16 C12 C13 123.8(5) n
O11 C12 C13 112.7(5) n
C18 C13 C14 119.5(5) n
C18 C13 C12 122.8(5) n
C14 C13 C12 117.7(5) n
C15 C14 C13 120.3(5) n
C15 C14 H14 119.9 n
C13 C14 H14 119.9 n
C14 C15 C16 119.9(5) n
C14 C15 H15 120.1 n
C16 C15 H15 120.1 n
C15 C16 C17 120.2(5) n
C15 C16 H16 119.9 n
C17 C16 H16 119.9 n
C18 C17 C16 119.8(5) n
C18 C17 H17 120.1 n
C16 C17 H17 120.1 n
C13 C18 C17 120.4(5) n
C13 C18 H18 119.8 n
C17 C18 H18 119.8 n
O15 C19 O12 123.0(6) n
O15 C19 C20 126.9(6) n
O12 C19 C20 110.1(5) n
C19 C20 H20A 109.5 n
C19 C20 H20B 109.5 n
H20A C20 H20B 109.5 n
C19 C20 H20C 109.5 n
H20A C20 H20C 109.5 n
H20B C20 H20C 109.5 n
O17 C21 O13 123.4(5) n
O17 C21 C22 125.8(6) n
O13 C21 C22 110.8(5) n
C21 C22 H22A 109.5 n
C21 C22 H22B 109.5 n
H22A C22 H22B 109.5 n
C21 C22 H22C 109.5 n
H22A C22 H22C 109.5 n
H22B C22 H22C 109.5 n

loop_
_geom_bond_atom_site_label_1
_geom_bond_atom_site_label_2
_geom_bond_site_symmetry_2
_geom_bond_distance
_geom_bond_publ_flag
O10 C10 . 1.348(6) y
O10 C1 . 1.457(6) y
O11 C12 . 1.350(6) n
O11 C6 . 1.456(6) n
O12 C19 . 1.363(7) n
O12 C7 . 1.442(6) n
O13 C21 . 1.356(6) n
O13 C8 . 1.437(6) n
O14 C10 . 1.200(6) y
O15 C19 . 1.195(6) n
O16 C12 . 1.212(6) n
O17 C21 . 1.198(7) n
C1 C2 . 1.517(7) y
C1 C9 . 1.519(7) y
C1 H1 . 1.0000 n
C2 C3 . 1.565(7) y
C2 H2A . .9900 n
C2 H2B . .9900 n
C3 N4 . 1.451(7) y
C3 H3A . .9900 n
C3 H3B . .9900 n
N4 C9 . 1.475(7) y
N4 C5 . 1.486(6) y
C5 C6 . 1.516(7) y
C5 H5A . .9900 n
C5 H5B . .9900 n
C6 C7 . 1.518(7) y
C6 H6 . 1.0000 n
C7 C8 . 1.524(7) y
C7 H7 . 1.0000 n
C8 C9 . 1.503(7) y
C8 H8 . 1.0000 n
C9 H9 . 1.0000 n
C10 C11 . 1.490(8) y
C11 H11A . .9800 n
C11 H11B . .9800 n
C11 H11C . .9800 n
C12 C13 . 1.489(7) n
C13 C18 . 1.384(7) n
C13 C14 . 1.396(7) n
C14 C15 . 1.382(7) n
C14 H14 . .9500 n
C15 C16 . 1.387(7) n
C15 H15 . .9500 n
C16 C17 . 1.388(8) n
C16 H16 . .9500 n
C17 C18 . 1.386(7) n
C17 H17 . .9500 n
C18 H18 . .9500 n
C19 C20 . 1.483(8) n
C20 H20A . .9800 n
C20 H20B . .9800 n
C20 H20C . .9800 n
C21 C22 . 1.484(8) n
C22 H22A . .9800 n
C22 H22B . .9800 n
C22 H22C . .9800 n

loop_
_geom_torsion_atom_site_label_1
_geom_torsion_atom_site_label_2
_geom_torsion_atom_site_label_3
_geom_torsion_atom_site_label_4
_geom_torsion
_geom_torsion_publ_flag
C10 O10 C1 C2 83.1(6) y
C10 O10 C1 C9 -163.2(5) n
O10 C1 C2 C3 102.0(5) n
C9 C1 C2 C3 -14.1(5) y
C1 C2 C3 N4 -12.6(5) y
C2 C3 N4 C9 35.7(5) y
C2 C3 N4 C5 158.3(5) y
C3 N4 C5 C6 178.5(4) n
C9 N4 C5 C6 -62.1(6) y
C12 O11 C6 C5 130.7(5) n
C12 O11 C6 C7 -110.0(5) n
N4 C5 C6 O11 172.8(4) n
N4 C5 C6 C7 57.2(6) n
C19 O12 C7 C6 -129.6(5) n
C19 O12 C7 C8 109.8(5) n
O11 C6 C7 O12 66.2(5) n
C5 C6 C7 O12 -176.0(4) n
O11 C6 C7 C8 -173.9(4) n
C5 C6 C7 C8 -56.1(6) n
C21 O13 C8 C9 -137.1(5) n
C21 O13 C8 C7 105.0(5) n
O12 C7 C8 O13 -67.6(5) n
C6 C7 C8 O13 173.6(4) n
O12 C7 C8 C9 174.9(4) n
C6 C7 C8 C9 56.1(6) n
C3 N4 C9 C8 -170.6(4) n
C5 N4 C9 C8 64.9(6) n
C3 N4 C9 C1 -45.1(5) n
C5 N4 C9 C1 -169.5(4) n
O13 C8 C9 N4 -178.2(4) n
C7 C8 C9 N4 -59.8(5) n
O13 C8 C9 C1 65.9(6) n
C7 C8 C9 C1 -175.7(5) n
O10 C1 C9 N4 -83.2(5) n
C2 C1 C9 N4 35.4(5) y
O10 C1 C9 C8 36.5(7) n
C2 C1 C9 C8 155.0(5) y
C1 O10 C10 O14 1.2(10) n
C1 O10 C10 C11 -177.8(5) n
C6 O11 C12 O16 -13.9(8) n
C6 O11 C12 C13 165.9(4) n
O16 C12 C13 C18 -179.7(5) n
O11 C12 C13 C18 .5(7) n
O16 C12 C13 C14 1.9(8) n
O11 C12 C13 C14 -177.9(5) n
C18 C13 C14 C15 .2(8) n
C12 C13 C14 C15 178.7(5) n
C13 C14 C15 C16 .9(8) n
C14 C15 C16 C17 -1.0(9) n
C15 C16 C17 C18 .0(9) n
C14 C13 C18 C17 -1.2(8) n
C12 C13 C18 C17 -179.6(5) n
C16 C17 C18 C13 1.1(8) n
C7 O12 C19 O15 -.3(8) n
C7 O12 C19 C20 179.0(5) n
C8 O13 C21 O17 -3.5(8) n
C8 O13 C21 C22 178.0(4) n

loop_
_cod_related_entry_id
_cod_related_entry_database
_cod_related_entry_code
1 ChemSpider 21182363
